data_2203583
loop_
_publ_author_name
'Zeller, Matthias'
'Hunter, Allen D.'
'Perrine, Cynthia L.'
'Payton , John'

_publ_section_title
;
 Tricarbonyl(\h^6^-fluorobenzene)chromium
;
_journal_issue 5
_journal_name_full 'Acta Crystallographica Section E'
_journal_page_first m650
_journal_page_last m651
_journal_paper_doi 10.1107/S1600536804009250
_journal_volume 60
_journal_year 2004
_chemical_formula_iupac '[Cr (C6 H5 F) (C O)3]'
_chemical_formula_moiety 'C9 H5 Cr F O3'
_chemical_formula_sum 'C9 H5 Cr F O3'
_chemical_formula_weight 232.13
_chemical_name_systematic ?
_space_group_IT_number 14
_symmetry_cell_setting monoclinic
_symmetry_space_group_name_Hall '-P 2ybc'
_symmetry_space_group_name_H-M 'P 1 21/c 1'
_atom_sites_solution_hydrogens difmap
_atom_sites_solution_primary direct
_atom_sites_solution_secondary difmap
_audit_creation_method SHELXL-97
_cell_angle_alpha 90.00
_cell_angle_beta 102.940(2)
_cell_angle_gamma 90.00
_cell_formula_units_Z 4
_cell_length_a 6.4048(8)
_cell_length_b 11.0668(14)
_cell_length_c 12.7124(16)
_cell_measurement_reflns_used 7097
_cell_measurement_temperature 100(2)
_cell_measurement_theta_max 28.3045
_cell_measurement_theta_min 2.4675
_cell_volume 878.18(19)
_computing_cell_refinement 'SAINT-Plus (Bruker, 1997--1999)'
_computing_data_collection 'SMART (Bruker, 1997--2000)'
_computing_data_reduction SAINT-Plus
_computing_molecular_graphics SHELXTL
_computing_publication_material SHELXTL
_computing_structure_refinement SHELXTL
_computing_structure_solution 'SHELXTL (Bruker, 2000)'
_diffrn_ambient_temperature 100(2)
_diffrn_measured_fraction_theta_full 0.999
_diffrn_measured_fraction_theta_max 0.999
_diffrn_measurement_device_type 'Bruker P4'
_diffrn_measurement_method '\w scans'
_diffrn_radiation_monochromator graphite
_diffrn_radiation_source 'fine-focus sealed tube'
_diffrn_radiation_type MoK\a
_diffrn_radiation_wavelength 0.71073
_diffrn_reflns_av_R_equivalents 0.0230
_diffrn_reflns_av_sigmaI/netI 0.0199
_diffrn_reflns_limit_h_max 8
_diffrn_reflns_limit_h_min -8
_diffrn_reflns_limit_k_max 14
_diffrn_reflns_limit_k_min -14
_diffrn_reflns_limit_l_max 16
_diffrn_reflns_limit_l_min -16
_diffrn_reflns_number 8984
_diffrn_reflns_theta_full 28.31
_diffrn_reflns_theta_max 28.31
_diffrn_reflns_theta_min 2.47
_diffrn_standards_decay_% 0
_diffrn_standards_interval_count \\infty
_diffrn_standards_interval_time \\infty
_diffrn_standards_number no
_exptl_absorpt_coefficient_mu 1.292
_exptl_absorpt_correction_T_max 0.743
_exptl_absorpt_correction_T_min 0.542
_exptl_absorpt_correction_type multi-scan
_exptl_absorpt_process_details '(SADABS in SAINT-Plus; Bruker, 1997--1999)'
_exptl_crystal_colour yellow
_exptl_crystal_density_diffrn 1.756
_exptl_crystal_density_method 'not measured'
_exptl_crystal_description needle
_exptl_crystal_F_000 464
_exptl_crystal_size_max 0.46
_exptl_crystal_size_mid 0.28
_exptl_crystal_size_min 0.23
_refine_diff_density_max 0.431
_refine_diff_density_min -0.317
_refine_ls_extinction_method none
_refine_ls_goodness_of_fit_ref 1.083
_refine_ls_hydrogen_treatment refall
_refine_ls_matrix_type full
_refine_ls_number_parameters 147
_refine_ls_number_reflns 2190
_refine_ls_number_restraints 0
_refine_ls_restrained_S_all 1.083
_refine_ls_R_factor_all 0.0262
_refine_ls_R_factor_gt 0.0251
_refine_ls_shift/su_max 0.000
_refine_ls_shift/su_mean 0.000
_refine_ls_structure_factor_coef Fsqd
_refine_ls_weighting_details 'calc w=1/[\s^2^(Fo^2^)+(0.0420P)^2^+0.2388P] where P=(Fo^2^+2Fc^2^)/3'
_refine_ls_weighting_scheme calc
_refine_ls_wR_factor_gt 0.0694
_refine_ls_wR_factor_ref 0.0704
_reflns_number_gt 2067
_reflns_number_total 2190
_reflns_threshold_expression I>2\s(I)
_cod_data_source_file cv6301.cif
_cod_data_source_block I
_cod_depositor_comments
;
The following automatic conversions were performed:
'_symmetry_cell_setting' value 'Monoclinic' changed to 'monoclinic'
according to '/home/saulius/struct/CIF-dictionaries/cif_core.dic'
dictionary named 'cif_core.dic' version 2.4.1 from 2010-06-29.

Automatic conversion script
Id: cif_fix_enum 1527 2010-12-29 10:47:43Z saulius 

The following automatic conversions were performed:

'_symmetry_cell_setting' value 'Monoclinic' changed to 'monoclinic'
according to /home/saulius/struct/CIF-dictionaries/cif_core.dic
dictionary named 'cif_core.dic' version 2.4.1 from 2010-06-29.

Automatic conversion script
Id: cif_fix_values 1715 2011-07-08 13:25:40Z adriana 
;
_cod_original_sg_symbol_H-M 'P 21/c'
_cod_database_code 2203583
_cod_database_fobs_code 2203583

loop_
_symmetry_equiv_pos_as_xyz
'x, y, z'
'-x, y+1/2, -z+1/2'
'-x, -y, -z'
'x, -y-1/2, z-1/2'

loop_
_atom_site_label
_atom_site_fract_x
_atom_site_fract_y
_atom_site_fract_z
_atom_site_U_iso_or_equiv
_atom_site_adp_type
_atom_site_calc_flag
_atom_site_occupancy
_atom_site_type_symbol
Cr 0.48681(3) 0.255069(15) 0.104733(14) 0.01478(9) Uani d 1 Cr
F 0.63823(14) 0.10579(8) -0.08332(7) 0.0339(2) Uani d 1 F
O11 0.11421(15) 0.18788(10) -0.07346(8) 0.0323(2) Uani d 1 O
O12 0.24429(15) 0.46413(8) 0.16844(9) 0.0311(2) Uani d 1 O
O13 0.29513(14) 0.10469(8) 0.25557(8) 0.0267(2) Uani d 1 O
C1 0.69357(19) 0.17869(12) 0.00302(10) 0.0227(2) Uani d 1 C
C2 0.75572(19) 0.12646(11) 0.10474(11) 0.0222(2) Uani d 1 C
C3 0.81310(18) 0.20446(11) 0.19522(10) 0.0202(2) Uani d 1 C
C4 0.80753(18) 0.33021(11) 0.18179(9) 0.0189(2) Uani d 1 C
C5 0.73932(19) 0.38012(11) 0.07721(10) 0.0202(2) Uani d 1 C
C6 0.68121(19) 0.30441(12) -0.01333(10) 0.0221(2) Uani d 1 C
C11 0.25482(19) 0.21531(12) -0.00432(10) 0.0220(2) Uani d 1 C
C12 0.33810(18) 0.38425(10) 0.14332(10) 0.0210(2) Uani d 1 C
C13 0.36979(18) 0.16161(11) 0.19756(9) 0.0195(2) Uani d 1 C
H2 0.765(2) 0.0339(13) 0.1134(12) 0.018(3) Uiso d 1 H
H4 0.846(2) 0.3782(13) 0.2399(13) 0.018(3) Uiso d 1 H
H5 0.728(2) 0.4681(14) 0.0684(13) 0.024(4) Uiso d 1 H
H3 0.855(2) 0.1721(14) 0.2634(13) 0.019(3) Uiso d 1 H
H6 0.635(3) 0.3370(14) -0.0838(14) 0.026(4) Uiso d 1 H

loop_
_atom_site_aniso_label
_atom_site_aniso_U_11
_atom_site_aniso_U_22
_atom_site_aniso_U_33
_atom_site_aniso_U_12
_atom_site_aniso_U_13
_atom_site_aniso_U_23
Cr 0.01427(13) 0.01533(12) 0.01475(13) -0.00061(5) 0.00327(9) -0.00070(5)
F 0.0368(4) 0.0386(5) 0.0287(4) -0.0065(4) 0.0127(3) -0.0165(4)
O11 0.0240(5) 0.0449(6) 0.0252(4) -0.0024(4) 0.0001(4) -0.0064(4)
O12 0.0274(5) 0.0198(4) 0.0492(6) -0.0012(4) 0.0153(4) -0.0065(4)
O13 0.0247(4) 0.0267(4) 0.0301(5) 0.0005(4) 0.0092(4) 0.0079(4)
C1 0.0209(5) 0.0272(6) 0.0215(5) -0.0023(5) 0.0082(4) -0.0076(5)
C2 0.0180(5) 0.0199(5) 0.0298(6) 0.0023(4) 0.0078(5) -0.0028(5)
C3 0.0148(5) 0.0240(6) 0.0217(5) 0.0009(4) 0.0038(4) 0.0029(5)
C4 0.0156(5) 0.0223(5) 0.0187(5) -0.0029(4) 0.0034(4) -0.0015(4)
C5 0.0187(5) 0.0200(5) 0.0226(5) -0.0030(4) 0.0063(4) 0.0007(4)
C6 0.0214(5) 0.0282(6) 0.0180(5) -0.0022(5) 0.0072(4) 0.0018(5)
C11 0.0199(5) 0.0263(6) 0.0205(5) 0.0001(5) 0.0061(4) -0.0019(5)
C12 0.0187(5) 0.0183(5) 0.0265(6) -0.0044(4) 0.0063(4) 0.0002(4)
C13 0.0166(5) 0.0201(5) 0.0203(5) 0.0018(4) 0.0013(4) -0.0004(4)

loop_
_atom_type_symbol
_atom_type_description
_atom_type_scat_dispersion_real
_atom_type_scat_dispersion_imag
_atom_type_scat_source
C C 0.0033 0.0016 'International Tables Vol C Tables 4.2.6.8 and 6.1.1.4'
H H 0.0000 0.0000 'International Tables Vol C Tables 4.2.6.8 and 6.1.1.4'
O O 0.0106 0.0060 'International Tables Vol C Tables 4.2.6.8 and 6.1.1.4'
F F 0.0171 0.0103 'International Tables Vol C Tables 4.2.6.8 and 6.1.1.4'
Cr Cr 0.3209 0.6236 'International Tables Vol C Tables 4.2.6.8 and 6.1.1.4'

loop_
_geom_angle_atom_site_label_1
_geom_angle_atom_site_label_2
_geom_angle_atom_site_label_3
_geom_angle
_geom_angle_publ_flag
C11 Cr C12 90.44(6) yes
C11 Cr C13 88.44(5) yes
C12 Cr C13 87.51(5) yes
C11 Cr C5 121.61(5) no
C12 Cr C5 89.80(5) no
C13 Cr C5 149.86(5) no
C11 Cr C1 87.51(5) no
C12 Cr C1 149.65(5) no
C13 Cr C1 122.67(5) no
C5 Cr C1 65.99(5) no
C11 Cr C3 146.71(5) no
C12 Cr C3 122.69(5) no
C13 Cr C3 89.85(5) no
C5 Cr C3 66.64(5) no
C1 Cr C3 65.78(5) no
C11 Cr C6 91.71(5) no
C12 Cr C6 112.96(5) no
C13 Cr C6 159.53(5) no
C5 Cr C6 36.91(4) no
C1 Cr C6 36.96(5) no
C3 Cr C6 78.88(5) no
C11 Cr C4 158.03(5) no
C12 Cr C4 94.24(5) no
C13 Cr C4 113.17(5) no
C5 Cr C4 37.14(4) no
C1 Cr C4 77.66(4) no
C3 Cr C4 36.72(4) no
C6 Cr C4 66.71(4) no
C11 Cr C2 109.84(5) no
C12 Cr C2 159.70(5) no
C13 Cr C2 93.80(5) no
C5 Cr C2 78.93(5) no
C1 Cr C2 36.43(5) no
C3 Cr C2 37.15(4) no
C6 Cr C2 66.93(5) no
C4 Cr C2 66.62(5) no
F C1 C2 118.55(11) yes
F C1 C6 118.51(11) yes
C2 C1 C6 122.92(11) yes
F C1 Cr 128.52(8) no
C2 C1 Cr 72.54(7) no
C6 C1 Cr 71.79(6) no
C1 C2 C3 117.97(11) yes
C1 C2 Cr 71.04(7) no
C3 C2 Cr 70.87(7) no
C1 C2 H2 120.7(8) no
C3 C2 H2 121.3(8) no
Cr C2 H2 131.3(8) no
C4 C3 C2 120.69(11) yes
C4 C3 Cr 72.00(6) no
C2 C3 Cr 71.98(7) no
C4 C3 H3 119.7(9) no
C2 C3 H3 119.6(9) no
Cr C3 H3 128.9(9) no
C3 C4 C5 119.73(10) yes
C3 C4 Cr 71.27(6) no
C5 C4 Cr 70.89(7) no
C3 C4 H4 119.5(10) no
C5 C4 H4 120.8(10) no
Cr C4 H4 129.5(9) no
C6 C5 C4 120.42(11) yes
C6 C5 Cr 71.82(7) no
C4 C5 Cr 71.97(7) no
C6 C5 H5 119.9(9) no
C4 C5 H5 119.6(9) no
Cr C5 H5 127.0(9) no
C5 C6 C1 118.24(10) yes
C5 C6 Cr 71.27(7) no
C1 C6 Cr 71.25(6) no
C5 C6 H6 121.1(10) no
C1 C6 H6 120.7(10) no
Cr C6 H6 128.9(10) no
O11 C11 Cr 177.82(12) yes
O12 C12 Cr 179.12(11) yes
O13 C13 Cr 179.07(10) yes

loop_
_geom_bond_atom_site_label_1
_geom_bond_atom_site_label_2
_geom_bond_distance
_geom_bond_publ_flag
Cr C11 1.8441(12) yes
Cr C12 1.8442(12) yes
Cr C13 1.8493(12) yes
Cr C5 2.2151(12) yes
Cr C1 2.2151(12) yes
Cr C3 2.2198(12) yes
Cr C6 2.2221(12) yes
Cr C4 2.2292(12) yes
Cr C2 2.2343(12) yes
F C1 1.3442(14) yes
O11 C11 1.1495(15) yes
O12 C12 1.1534(15) yes
O13 C13 1.1521(15) yes
C1 C2 1.3908(18) yes
C1 C6 1.406(2) yes
C2 C3 1.4191(17) yes
C2 H2 1.030(15) no
C3 C4 1.4015(17) yes
C3 H3 0.920(16) no
C4 C5 1.4154(16) yes
C4 H4 0.898(16) no
C5 C6 1.4047(17) yes
C5 H5 0.980(16) no
C6 H6 0.950(17) no
